data_1553832
loop_
_publ_author_name
'Sun, Haiyu'
'Xu, Shiyan'
'Xing, Zhimin'
'Liu, Lin'
'Feng, Shangbiao'
'Fang, Bowen'
'Xie, Xingang'
'She, Xuegong'

_publ_section_title
;
 Rapid construction of complex tetracyclic frameworks via a
 gold(i)-catalyzed tandem 1,2-acyloxy migration/[3 + 2]
 cycloaddition/Friedel--Crafts type cyclization reaction of linear enynyl
 esters
;
_journal_issue 11
_journal_name_full 'Organic Chemistry Frontiers'
_journal_page_first 2109
_journal_paper_doi 10.1039/C7QO00511C
_journal_volume 4
_journal_year 2017
_chemical_formula_moiety 'C25 H29 N O7 S'
_chemical_formula_sum 'C25 H29 N O7 S'
_chemical_formula_weight 487.55
_space_group_crystal_system triclinic
_space_group_IT_number 2
_space_group_name_Hall '-P 1'
_space_group_name_H-M_alt 'P -1'
_atom_sites_solution_hydrogens geom
_atom_sites_solution_primary direct
_atom_sites_solution_secondary difmap
_audit_creation_date 2016-11-09
_audit_creation_method
;
Olex2 1.2
(compiled 2016.09.09 svn.r3337 for OlexSys, GUI svn.r5227)
;
_audit_update_record
;
2017-05-03 deposited with the CCDC.
2017-07-27 downloaded from the CCDC.
;
_cell_angle_alpha 85.382(13)
_cell_angle_beta 71.391(17)
_cell_angle_gamma 65.050(19)
_cell_formula_units_Z 2
_cell_length_a 9.880(2)
_cell_length_b 10.9717(17)
_cell_length_c 12.836(2)
_cell_measurement_reflns_used 1571
_cell_measurement_temperature 293(2)
_cell_measurement_theta_max 23.5540
_cell_measurement_theta_min 3.7230
_cell_volume 1193.2(4)
_computing_cell_refinement
;
CrysAlisPro, Agilent Technologies,
Version 1.171.36.32 (release 02-08-2013 CrysAlis171 .NET)
(compiled Aug  2 2013,16:46:58)
;
_computing_data_collection
;
CrysAlisPro, Agilent Technologies,
Version 1.171.36.32 (release 02-08-2013 CrysAlis171 .NET)
(compiled Aug  2 2013,16:46:58)
;
_computing_data_reduction
;
CrysAlisPro, Agilent Technologies,
Version 1.171.36.32 (release 02-08-2013 CrysAlis171 .NET)
(compiled Aug  2 2013,16:46:58)
;
_computing_molecular_graphics 'Olex2 (Dolomanov et al., 2009)'
_computing_publication_material 'Olex2 (Dolomanov et al., 2009)'
_computing_structure_refinement 'ShelXL (Sheldrick, 2015)'
_computing_structure_solution 'ShelXS (Sheldrick, 2008)'
_diffrn_ambient_temperature 293(2)
_diffrn_detector_area_resol_mean 16.0733
_diffrn_measured_fraction_theta_full 0.997
_diffrn_measured_fraction_theta_max 0.997
_diffrn_measurement_details
;
#__ type_ start__ end____ width___ exp.time_
  1 omega   51.00   77.00   2.0000    6.0000
omega____ theta____ kappa____ phi______ frames
    -       22.7867  178.0000  -90.0000 13

#__ type_ start__ end____ width___ exp.time_
  2 omega   58.00   94.00   2.0000    6.0000
omega____ theta____ kappa____ phi______ frames
    -       22.7867   57.0000  -60.0000 18

#__ type_ start__ end____ width___ exp.time_
  3 omega   -3.00   95.00   2.0000    6.0000
omega____ theta____ kappa____ phi______ frames
    -       22.7867   77.0000  150.0000 49

#__ type_ start__ end____ width___ exp.time_
  4 omega   -6.00   60.00   2.0000    6.0000
omega____ theta____ kappa____ phi______ frames
    -       22.7867  -99.0000  -90.0000 33

#__ type_ start__ end____ width___ exp.time_
  5 omega  -44.00   76.00   2.0000    6.0000
omega____ theta____ kappa____ phi______ frames
    -       22.7867  -19.0000  -30.0000 60

#__ type_ start__ end____ width___ exp.time_
  6 omega   12.00   66.00   2.0000    6.0000
omega____ theta____ kappa____ phi______ frames
    -       22.7867  -99.0000   30.0000 27
;
_diffrn_measurement_device_type 'SuperNova, Dual, Cu at zero, Eos'
_diffrn_measurement_method '\w scans'
_diffrn_orient_matrix_UB_11 0.0744973000
_diffrn_orient_matrix_UB_12 -0.0221639000
_diffrn_orient_matrix_UB_13 0.0078146000
_diffrn_orient_matrix_UB_21 0.0369172000
_diffrn_orient_matrix_UB_22 -0.0100758000
_diffrn_orient_matrix_UB_23 -0.0578584000
_diffrn_orient_matrix_UB_31 -0.0071001000
_diffrn_orient_matrix_UB_32 0.0671678000
_diffrn_orient_matrix_UB_33 -0.0021880000
_diffrn_radiation_monochromator mirror
_diffrn_radiation_type MoK\a
_diffrn_radiation_wavelength 0.71073
_diffrn_reflns_av_R_equivalents 0.0326
_diffrn_reflns_av_unetI/netI 0.0657
_diffrn_reflns_limit_h_max 12
_diffrn_reflns_limit_h_min -10
_diffrn_reflns_limit_k_max 13
_diffrn_reflns_limit_k_min -13
_diffrn_reflns_limit_l_max 15
_diffrn_reflns_limit_l_min -15
_diffrn_reflns_number 8043
_diffrn_reflns_theta_full 25.50
_diffrn_reflns_theta_max 26.02
_diffrn_reflns_theta_min 3.45
_diffrn_source 'SuperNova (Mo) X-ray Source'
_exptl_absorpt_coefficient_mu 0.182
_exptl_absorpt_correction_T_max 1.00000
_exptl_absorpt_correction_T_min 0.90041
_exptl_absorpt_correction_type multi-scan
_exptl_absorpt_process_details
;
CrysAlisPro, Agilent Technologies,
Version 1.171.36.32 (release 02-08-2013 CrysAlis171 .NET)
(compiled Aug  2 2013,16:46:58)
Empirical absorption correction using spherical harmonics,
 implemented in SCALE3 ABSPACK scaling algorithm.
;
_exptl_crystal_colour 'clear light colourless'
_exptl_crystal_colour_lustre clear
_exptl_crystal_colour_modifier light
_exptl_crystal_colour_primary colourless
_exptl_crystal_density_diffrn 1.357
_exptl_crystal_density_method 'not measured'
_exptl_crystal_description block
_exptl_crystal_F_000 516
_exptl_crystal_size_max 0.31
_exptl_crystal_size_mid 0.22
_exptl_crystal_size_min 0.15
_refine_diff_density_max 0.245
_refine_diff_density_min -0.345
_refine_diff_density_rms 0.060
_refine_ls_extinction_method none
_refine_ls_goodness_of_fit_ref 1.036
_refine_ls_hydrogen_treatment constr
_refine_ls_matrix_type full
_refine_ls_number_parameters 311
_refine_ls_number_reflns 4689
_refine_ls_number_restraints 0
_refine_ls_restrained_S_all 1.036
_refine_ls_R_factor_all 0.0950
_refine_ls_R_factor_gt 0.0570
_refine_ls_shift/su_max 0.000
_refine_ls_shift/su_mean 0.000
_refine_ls_structure_factor_coef Fsqd
_refine_ls_weighting_details 'calc w=1/[\s^2^(Fo^2^)+(0.0542P)^2^+0.1684P] where P=(Fo^2^+2Fc^2^)/3'
_refine_ls_weighting_scheme calc
_refine_ls_wR_factor_gt 0.1195
_refine_ls_wR_factor_ref 0.1501
_reflns_number_gt 2958
_reflns_number_total 4689
_reflns_threshold_expression >2sigma(I)
_cod_data_source_file c7qo00511c2.cif
_cod_data_source_block sunhy_1108_2
_cod_database_code 1553832
_reflns_odcompleteness_completeness 99.77
_reflns_odcompleteness_iscentric 1
_reflns_odcompleteness_theta 26.32
_olex2_refinement_description
;
1. Fixed Uiso
 At 1.2 times of:
  All C(H) groups, All C(H,H) groups
 At 1.5 times of:
  All C(H,H,H) groups
2.a Ternary CH refined with riding coordinates:
 C11(H11)
2.b Secondary CH2 refined with riding coordinates:
 C8(H8A,H8B), C9(H9A,H9B), C10(H10A,H10B), C13(H13A,H13B), C14(H14A,H14B)
2.c Aromatic/amide H refined with riding coordinates:
 C4(H4), C6(H6), C20(H20), C21(H21), C23(H23), C24(H24)
2.d Idealised Me refined as rotating group:
 C15(H15A,H15B,H15C), C16(H16A,H16B,H16C), C18(H18A,H18B,H18C), C25(H25A,H25B,
 H25C)
;
_olex2_date_sample_data_collection 2016-11-08
_olex2_submission_special_instructions 'No special instructions were received'

loop_
_space_group_symop_id
_space_group_symop_operation_xyz
1 'x, y, z'
2 '-x, -y, -z'

loop_
_atom_site_label
_atom_site_type_symbol
_atom_site_fract_x
_atom_site_fract_y
_atom_site_fract_z
_atom_site_U_iso_or_equiv
_atom_site_adp_type
_atom_site_occupancy
_atom_site_calc_flag
_atom_site_refinement_flags_posn
S1 S 0.21108(10) 0.57688(9) 0.17206(6) 0.0598(3) Uani 1 d .
O1 O -0.3115(2) 0.91230(19) 0.67273(17) 0.0615(6) Uani 1 d .
O2 O -0.8019(2) 0.9079(2) 0.88222(15) 0.0612(6) Uani 1 d .
O3 O -0.3693(2) 0.61062(18) 0.44237(15) 0.0538(5) Uani 1 d .
O4 O -0.14064(19) 0.68077(15) 0.50642(13) 0.0362(4) Uani 1 d .
O5 O 0.0655(3) 0.8352(2) 0.57806(19) 0.0692(6) Uani 1 d .
O6 O 0.2580(3) 0.4379(2) 0.19534(19) 0.0837(8) Uani 1 d .
O7 O 0.1351(3) 0.6313(3) 0.09005(17) 0.0819(7) Uani 1 d .
N1 N 0.0875(3) 0.6633(2) 0.28752(18) 0.0488(6) Uani 1 d .
C1 C -0.2854(3) 0.7751(2) 0.4872(2) 0.0357(6) Uani 1 d .
C2 C -0.4193(3) 0.8038(2) 0.5943(2) 0.0339(6) Uani 1 d .
C3 C -0.4332(3) 0.8773(2) 0.6853(2) 0.0402(6) Uani 1 d .
C4 C -0.5615(3) 0.9104(3) 0.7793(2) 0.0451(7) Uani 1 d .
H4 H -0.5696 0.9607 0.8378 0.054 Uiso 1 calc R
C5 C -0.6784(3) 0.8686(2) 0.7866(2) 0.0417(6) Uani 1 d .
C6 C -0.6650(3) 0.7918(2) 0.7011(2) 0.0410(6) Uani 1 d .
H6 H -0.7418 0.7617 0.7065 0.049 Uiso 1 calc R
C7 C -0.5352(3) 0.7598(2) 0.6063(2) 0.0357(6) Uani 1 d .
C8 C -0.5261(3) 0.6758(3) 0.5148(2) 0.0540(8) Uani 1 d .
H8A H -0.5643 0.6085 0.5464 0.065 Uiso 1 calc R
H8B H -0.5936 0.7330 0.4734 0.065 Uiso 1 calc R
C9 C -0.3135(3) 0.7095(3) 0.4003(2) 0.0469(7) Uani 1 d .
H9A H -0.3894 0.7786 0.3705 0.056 Uiso 1 calc R
H9B H -0.2158 0.6683 0.3405 0.056 Uiso 1 calc R
C10 C -0.2543(3) 0.8980(3) 0.4396(2) 0.0499(7) Uani 1 d .
H10A H -0.2866 0.9235 0.3743 0.060 Uiso 1 calc R
H10B H -0.3128 0.9742 0.4935 0.060 Uiso 1 calc R
C11 C -0.0788(3) 0.8565(2) 0.4111(2) 0.0424(7) Uani 1 d .
H11 H -0.0588 0.9281 0.4352 0.051 Uiso 1 calc R
C12 C -0.0199(3) 0.7292(2) 0.4743(2) 0.0367(6) Uani 1 d .
C13 C 0.1260(3) 0.6273(2) 0.3904(2) 0.0421(6) Uani 1 d .
H13A H 0.2199 0.6377 0.3874 0.050 Uiso 1 calc R
H13B H 0.1406 0.5356 0.4070 0.050 Uiso 1 calc R
C14 C 0.0171(4) 0.8112(3) 0.2894(2) 0.0584(8) Uani 1 d .
H14A H -0.0504 0.8431 0.2432 0.070 Uiso 1 calc R
H14B H 0.0980 0.8447 0.2640 0.070 Uiso 1 calc R
C15 C -0.3200(5) 0.9920(4) 0.7585(3) 0.1022(15) Uani 1 d .
H15A H -0.2319 1.0153 0.7356 0.153 Uiso 1 calc GR
H15B H -0.3179 0.9419 0.8232 0.153 Uiso 1 calc GR
H15C H -0.4160 1.0727 0.7745 0.153 Uiso 1 calc GR
C16 C -0.9219(4) 0.8619(4) 0.8943(3) 0.0743(10) Uani 1 d .
H16A H -0.9677 0.8938 0.8363 0.111 Uiso 1 calc GR
H16B H -1.0019 0.8958 0.9642 0.111 Uiso 1 calc GR
H16C H -0.8764 0.7652 0.8905 0.111 Uiso 1 calc GR
C17 C 0.0212(3) 0.7491(2) 0.5749(2) 0.0421(6) Uani 1 d .
C18 C 0.0146(4) 0.6534(3) 0.6634(2) 0.0596(8) Uani 1 d .
H18A H 0.0500 0.6726 0.7190 0.089 Uiso 1 calc GR
H18B H 0.0811 0.5629 0.6327 0.089 Uiso 1 calc GR
H18C H -0.0918 0.6631 0.6957 0.089 Uiso 1 calc GR
C19 C 0.3776(3) 0.6117(3) 0.1395(2) 0.0477(7) Uani 1 d .
C20 C 0.3932(4) 0.7062(3) 0.0656(2) 0.0560(8) Uani 1 d .
H20 H 0.3154 0.7535 0.0332 0.067 Uiso 1 calc R
C21 C 0.5265(4) 0.7298(3) 0.0400(2) 0.0628(9) Uani 1 d .
H21 H 0.5378 0.7928 -0.0110 0.075 Uiso 1 calc R
C22 C 0.6434(4) 0.6633(4) 0.0875(3) 0.0661(9) Uani 1 d .
C23 C 0.6220(4) 0.5714(4) 0.1625(3) 0.0736(10) Uani 1 d .
H23 H 0.6977 0.5265 0.1971 0.088 Uiso 1 calc R
C24 C 0.4916(4) 0.5436(3) 0.1884(3) 0.0640(9) Uani 1 d .
H24 H 0.4811 0.4794 0.2384 0.077 Uiso 1 calc R
C25 C 0.7888(5) 0.6896(5) 0.0565(4) 0.1119(16) Uani 1 d .
H25A H 0.7657 0.7705 0.0958 0.168 Uiso 1 calc GR
H25B H 0.8219 0.7000 -0.0213 0.168 Uiso 1 calc GR
H25C H 0.8712 0.6152 0.0754 0.168 Uiso 1 calc GR

loop_
_atom_site_aniso_label
_atom_site_aniso_U_11
_atom_site_aniso_U_22
_atom_site_aniso_U_33
_atom_site_aniso_U_23
_atom_site_aniso_U_13
_atom_site_aniso_U_12
S1 0.0555(5) 0.0735(6) 0.0505(5) -0.0058(4) -0.0031(4) -0.0354(4)
O1 0.0444(13) 0.0623(12) 0.0830(15) -0.0243(11) -0.0137(11) -0.0266(10)
O2 0.0494(14) 0.0780(14) 0.0441(11) -0.0073(10) -0.0009(10) -0.0236(11)
O3 0.0443(12) 0.0568(12) 0.0571(12) -0.0184(10) -0.0077(10) -0.0205(10)
O4 0.0282(9) 0.0286(8) 0.0503(10) 0.0083(7) -0.0119(8) -0.0119(7)
O5 0.0813(17) 0.0673(14) 0.0936(16) 0.0177(12) -0.0497(14) -0.0491(13)
O6 0.097(2) 0.0576(13) 0.0798(16) -0.0127(12) 0.0108(14) -0.0420(13)
O7 0.0710(17) 0.137(2) 0.0562(13) 0.0022(14) -0.0240(13) -0.0574(16)
N1 0.0457(15) 0.0493(13) 0.0439(13) 0.0046(11) -0.0066(11) -0.0186(11)
C1 0.0279(14) 0.0312(12) 0.0433(14) 0.0046(11) -0.0120(12) -0.0078(10)
C2 0.0310(14) 0.0278(12) 0.0429(14) 0.0028(11) -0.0146(12) -0.0105(10)
C3 0.0342(15) 0.0373(14) 0.0523(16) -0.0033(12) -0.0186(13) -0.0133(11)
C4 0.0422(17) 0.0463(15) 0.0447(15) -0.0084(13) -0.0176(14) -0.0118(12)
C5 0.0359(16) 0.0420(14) 0.0380(14) 0.0046(12) -0.0097(13) -0.0099(12)
C6 0.0382(16) 0.0405(14) 0.0463(15) 0.0036(12) -0.0136(13) -0.0183(12)
C7 0.0340(14) 0.0311(12) 0.0402(14) -0.0013(11) -0.0128(12) -0.0106(10)
C8 0.0371(17) 0.0634(18) 0.0604(18) -0.0183(15) -0.0067(15) -0.0224(14)
C9 0.0379(16) 0.0558(17) 0.0403(15) -0.0020(13) -0.0104(13) -0.0139(13)
C10 0.0386(16) 0.0379(14) 0.0628(18) 0.0149(13) -0.0146(14) -0.0094(12)
C11 0.0421(16) 0.0308(13) 0.0568(17) 0.0083(12) -0.0168(14) -0.0179(11)
C12 0.0324(14) 0.0321(13) 0.0472(15) 0.0047(11) -0.0113(12) -0.0163(11)
C13 0.0326(15) 0.0400(14) 0.0501(16) 0.0046(12) -0.0093(13) -0.0149(11)
C14 0.053(2) 0.0569(18) 0.0568(18) 0.0186(15) -0.0104(16) -0.0227(15)
C15 0.073(3) 0.119(3) 0.129(3) -0.064(3) -0.017(3) -0.052(2)
C16 0.053(2) 0.101(3) 0.060(2) -0.0089(19) 0.0076(17) -0.0389(19)
C17 0.0321(15) 0.0372(14) 0.0553(16) -0.0003(12) -0.0124(13) -0.0134(11)
C18 0.067(2) 0.0622(19) 0.0585(18) 0.0133(16) -0.0283(17) -0.0308(16)
C19 0.0430(17) 0.0558(17) 0.0369(15) 0.0014(13) -0.0065(13) -0.0180(13)
C20 0.0476(19) 0.073(2) 0.0454(16) 0.0054(15) -0.0129(15) -0.0247(15)
C21 0.060(2) 0.078(2) 0.0528(18) 0.0056(16) -0.0070(17) -0.0390(18)
C22 0.046(2) 0.087(2) 0.058(2) -0.0199(18) -0.0031(17) -0.0263(18)
C23 0.049(2) 0.088(3) 0.070(2) -0.007(2) -0.0265(19) -0.0085(18)
C24 0.053(2) 0.069(2) 0.0550(19) 0.0138(16) -0.0160(17) -0.0141(16)
C25 0.059(3) 0.152(4) 0.127(4) -0.032(3) -0.006(3) -0.057(3)

loop_
_atom_type_symbol
_atom_type_description
_atom_type_scat_dispersion_real
_atom_type_scat_dispersion_imag
_atom_type_scat_source
C C 0.0033 0.0016 'International Tables Vol C Tables 4.2.6.8 and 6.1.1.4'
H H 0.0000 0.0000 'International Tables Vol C Tables 4.2.6.8 and 6.1.1.4'
N N 0.0061 0.0033 'International Tables Vol C Tables 4.2.6.8 and 6.1.1.4'
O O 0.0106 0.0060 'International Tables Vol C Tables 4.2.6.8 and 6.1.1.4'
S S 0.1246 0.1234 'International Tables Vol C Tables 4.2.6.8 and 6.1.1.4'

loop_
_geom_angle_atom_site_label_1
_geom_angle_atom_site_label_2
_geom_angle_atom_site_label_3
_geom_angle
O6 S1 O7 121.01(16)
O6 S1 N1 106.22(12)
O6 S1 C19 107.88(15)
O7 S1 N1 105.81(14)
O7 S1 C19 108.03(14)
N1 S1 C19 107.14(13)
C3 O1 C15 118.8(2)
C5 O2 C16 117.1(2)
C9 O3 C8 108.6(2)
C12 O4 C1 112.67(17)
C13 N1 S1 119.76(18)
C13 N1 C14 106.6(2)
C14 N1 S1 118.98(18)
O4 C1 C2 108.37(19)
O4 C1 C9 108.15(19)
O4 C1 C10 105.6(2)
C2 C1 C9 109.9(2)
C2 C1 C10 115.49(19)
C9 C1 C10 109.0(2)
C3 C2 C1 122.2(2)
C7 C2 C1 120.8(2)
C7 C2 C3 116.9(2)
O1 C3 C2 115.2(2)
O1 C3 C4 123.4(2)
C4 C3 C2 121.4(2)
C3 C4 H4 120.1
C3 C4 C5 119.9(2)
C5 C4 H4 120.1
O2 C5 C4 115.7(2)
O2 C5 C6 124.2(3)
C6 C5 C4 120.1(2)
C5 C6 H6 120.3
C5 C6 C7 119.4(3)
C7 C6 H6 120.3
C2 C7 C6 122.2(2)
C2 C7 C8 120.5(2)
C6 C7 C8 117.3(2)
O3 C8 C7 111.6(2)
O3 C8 H8A 109.3
O3 C8 H8B 109.3
C7 C8 H8A 109.3
C7 C8 H8B 109.3
H8A C8 H8B 108.0
O3 C9 C1 113.0(2)
O3 C9 H9A 109.0
O3 C9 H9B 109.0
C1 C9 H9A 109.0
C1 C9 H9B 109.0
H9A C9 H9B 107.8
C1 C10 H10A 110.4
C1 C10 H10B 110.4
H10A C10 H10B 108.6
C11 C10 C1 106.8(2)
C11 C10 H10A 110.4
C11 C10 H10B 110.4
C10 C11 H11 110.6
C10 C11 C12 105.0(2)
C10 C11 C14 115.1(2)
C12 C11 H11 110.6
C14 C11 H11 110.6
C14 C11 C12 104.73(19)
O4 C12 C11 106.9(2)
O4 C12 C13 109.21(19)
O4 C12 C17 110.2(2)
C13 C12 C11 105.37(19)
C13 C12 C17 109.7(2)
C17 C12 C11 115.3(2)
N1 C13 C12 101.8(2)
N1 C13 H13A 111.4
N1 C13 H13B 111.4
C12 C13 H13A 111.4
C12 C13 H13B 111.4
H13A C13 H13B 109.3
N1 C14 C11 104.3(2)
N1 C14 H14A 110.9
N1 C14 H14B 110.9
C11 C14 H14A 110.9
C11 C14 H14B 110.9
H14A C14 H14B 108.9
O1 C15 H15A 109.5
O1 C15 H15B 109.5
O1 C15 H15C 109.5
H15A C15 H15B 109.5
H15A C15 H15C 109.5
H15B C15 H15C 109.5
O2 C16 H16A 109.5
O2 C16 H16B 109.5
O2 C16 H16C 109.5
H16A C16 H16B 109.5
H16A C16 H16C 109.5
H16B C16 H16C 109.5
O5 C17 C12 120.1(2)
O5 C17 C18 122.1(3)
C18 C17 C12 117.7(2)
C17 C18 H18A 109.5
C17 C18 H18B 109.5
C17 C18 H18C 109.5
H18A C18 H18B 109.5
H18A C18 H18C 109.5
H18B C18 H18C 109.5
C20 C19 S1 120.0(2)
C20 C19 C24 120.4(3)
C24 C19 S1 119.6(2)
C19 C20 H20 120.6
C19 C20 C21 118.9(3)
C21 C20 H20 120.6
C20 C21 H21 118.8
C22 C21 C20 122.3(3)
C22 C21 H21 118.8
C21 C22 C25 121.1(4)
C23 C22 C21 117.0(3)
C23 C22 C25 121.9(4)
C22 C23 H23 118.9
C22 C23 C24 122.1(3)
C24 C23 H23 118.9
C19 C24 C23 119.3(3)
C19 C24 H24 120.4
C23 C24 H24 120.4
C22 C25 H25A 109.5
C22 C25 H25B 109.5
C22 C25 H25C 109.5
H25A C25 H25B 109.5
H25A C25 H25C 109.5
H25B C25 H25C 109.5

loop_
_geom_bond_atom_site_label_1
_geom_bond_atom_site_label_2
_geom_bond_distance
S1 O6 1.431(2)
S1 O7 1.433(2)
S1 N1 1.637(2)
S1 C19 1.758(3)
O1 C3 1.369(3)
O1 C15 1.420(4)
O2 C5 1.366(3)
O2 C16 1.435(4)
O3 C8 1.425(3)
O3 C9 1.411(3)
O4 C1 1.454(3)
O4 C12 1.435(3)
O5 C17 1.206(3)
N1 C13 1.468(3)
N1 C14 1.470(3)
C1 C2 1.516(3)
C1 C9 1.528(3)
C1 C10 1.543(3)
C2 C3 1.410(3)
C2 C7 1.383(3)
C3 C4 1.379(4)
C4 H4 0.9300
C4 C5 1.388(4)
C5 C6 1.376(3)
C6 H6 0.9300
C6 C7 1.393(3)
C7 C8 1.507(3)
C8 H8A 0.9700
C8 H8B 0.9700
C9 H9A 0.9700
C9 H9B 0.9700
C10 H10A 0.9700
C10 H10B 0.9700
C10 C11 1.518(4)
C11 H11 0.9800
C11 C12 1.543(3)
C11 C14 1.540(4)
C12 C13 1.527(3)
C12 C17 1.527(4)
C13 H13A 0.9700
C13 H13B 0.9700
C14 H14A 0.9700
C14 H14B 0.9700
C15 H15A 0.9600
C15 H15B 0.9600
C15 H15C 0.9600
C16 H16A 0.9600
C16 H16B 0.9600
C16 H16C 0.9600
C17 C18 1.488(4)
C18 H18A 0.9600
C18 H18B 0.9600
C18 H18C 0.9600
C19 C20 1.372(4)
C19 C24 1.373(4)
C20 H20 0.9300
C20 C21 1.381(4)
C21 H21 0.9300
C21 C22 1.380(5)
C22 C23 1.372(5)
C22 C25 1.507(5)
C23 H23 0.9300
C23 C24 1.381(5)
C24 H24 0.9300
C25 H25A 0.9600
C25 H25B 0.9600
C25 H25C 0.9600

loop_
_geom_torsion_atom_site_label_1
_geom_torsion_atom_site_label_2
_geom_torsion_atom_site_label_3
_geom_torsion_atom_site_label_4
_geom_torsion
S1 N1 C13 C12 -178.64(17)
S1 N1 C14 C11 -175.20(19)
S1 C19 C20 C21 -178.8(2)
S1 C19 C24 C23 -180.0(2)
O1 C3 C4 C5 -178.6(2)
O2 C5 C6 C7 178.7(2)
O4 C1 C2 C3 69.0(3)
O4 C1 C2 C7 -111.8(2)
O4 C1 C9 O3 75.8(3)
O4 C1 C10 C11 11.6(3)
O4 C12 C13 N1 82.6(2)
O4 C12 C17 O5 -149.4(2)
O4 C12 C17 C18 34.4(3)
O6 S1 N1 C13 46.6(2)
O6 S1 N1 C14 -179.5(2)
O6 S1 C19 C20 148.0(2)
O6 S1 C19 C24 -31.9(3)
O7 S1 N1 C13 176.4(2)
O7 S1 N1 C14 -49.7(3)
O7 S1 C19 C20 15.6(3)
O7 S1 C19 C24 -164.3(2)
N1 S1 C19 C20 -98.0(2)
N1 S1 C19 C24 82.1(3)
C1 O4 C12 C11 -9.6(2)
C1 O4 C12 C13 -123.1(2)
C1 O4 C12 C17 116.3(2)
C1 C2 C3 O1 -4.5(3)
C1 C2 C3 C4 175.4(2)
C1 C2 C7 C6 -175.8(2)
C1 C2 C7 C8 3.3(4)
C1 C10 C11 C12 -17.0(3)
C1 C10 C11 C14 97.6(3)
C2 C1 C9 O3 -42.3(3)
C2 C1 C10 C11 131.3(2)
C2 C3 C4 C5 1.5(4)
C2 C7 C8 O3 21.7(4)
C3 C2 C7 C6 3.4(4)
C3 C2 C7 C8 -177.5(2)
C3 C4 C5 O2 -179.1(2)
C3 C4 C5 C6 1.3(4)
C4 C5 C6 C7 -1.7(4)
C5 C6 C7 C2 -0.7(4)
C5 C6 C7 C8 -179.9(2)
C6 C7 C8 O3 -159.1(2)
C7 C2 C3 O1 176.3(2)
C7 C2 C3 C4 -3.8(4)
C8 O3 C9 C1 69.8(3)
C9 O3 C8 C7 -56.9(3)
C9 C1 C2 C3 -173.0(2)
C9 C1 C2 C7 6.1(3)
C9 C1 C10 C11 -104.4(3)
C10 C1 C2 C3 -49.2(3)
C10 C1 C2 C7 129.9(3)
C10 C1 C9 O3 -169.8(2)
C10 C11 C12 O4 16.4(3)
C10 C11 C12 C13 132.5(2)
C10 C11 C12 C17 -106.4(3)
C10 C11 C14 N1 -100.4(3)
C11 C12 C13 N1 -31.9(2)
C11 C12 C17 O5 -28.4(3)
C11 C12 C17 C18 155.5(2)
C12 O4 C1 C2 -125.4(2)
C12 O4 C1 C9 115.5(2)
C12 O4 C1 C10 -1.1(3)
C12 C11 C14 N1 14.4(3)
C13 N1 C14 C11 -36.0(3)
C13 C12 C17 O5 90.3(3)
C13 C12 C17 C18 -85.8(3)
C14 N1 C13 C12 42.5(3)
C14 C11 C12 O4 -105.3(2)
C14 C11 C12 C13 10.8(3)
C14 C11 C12 C17 131.9(2)
C15 O1 C3 C2 177.0(3)
C15 O1 C3 C4 -2.9(4)
C16 O2 C5 C4 -177.6(3)
C16 O2 C5 C6 2.0(4)
C17 C12 C13 N1 -156.5(2)
C19 S1 N1 C13 -68.5(2)
C19 S1 N1 C14 65.4(3)
C19 C20 C21 C22 -1.0(5)
C20 C19 C24 C23 0.2(4)
C20 C21 C22 C23 -0.2(5)
C20 C21 C22 C25 179.0(3)
C21 C22 C23 C24 1.4(5)
C22 C23 C24 C19 -1.4(5)
C24 C19 C20 C21 1.0(4)
C25 C22 C23 C24 -177.8(3)
